data_7158563
loop_
_publ_author_name
'Sweet, Jamie S.'
'Wang, Ruichen'
'Manesiotis, Panagiotis'
'Dingwall, Paul'
'Knipe, Peter C.'

_publ_section_title
;
 Atropselective synthesis of N-aryl pyridones via dynamic kinetic
 resolution enabled by non-covalent interactions
;
_journal_name_full 'Organic &amp; Biomolecular Chemistry'
_journal_paper_doi 10.1039/D2OB00177B
_journal_year 2022
_chemical_formula_moiety 'C132 H96 N8 O12'
_chemical_formula_sum 'C132 H96 N8 O12'
_chemical_formula_weight 1986.26
_chemical_melting_point ?
_chemical_name_systematic '4m (racemate)'
_space_group_IT_number 14
_space_group_name_Hall '-P 2yn'
_space_group_name_H-M_alt 'P 1 21/n 1'
_symmetry_cell_setting monoclinic
_symmetry_space_group_name_Hall '-P 2yn'
_symmetry_space_group_name_H-M 'P 1 21/n 1'
_atom_sites_solution_hydrogens difmap
_atom_sites_solution_primary other
_audit_creation_date 2021-04-30
_audit_creation_method CRYSTALS_ver_14.61_build_6999
_audit_update_record
;
2021-11-24 deposited with the CCDC.	2022-02-08 downloaded from the CCDC.
;
_cell_angle_alpha 90
_cell_angle_beta 94.4720(18)
_cell_angle_gamma 90
_cell_formula_units_Z 1
_cell_length_a 14.759600(14)
_cell_length_b 9.835999(10)
_cell_length_c 17.417799(14)
_cell_measurement_reflns_used 12237
_cell_measurement_temperature 100
_cell_measurement_theta_max 71
_cell_measurement_theta_min 6
_cell_volume 2520.938(7)
_computing_cell_refinement
; 
 CrysAlisPro (Rigaku Oxford Diffraction, 2017) 
;
_computing_data_collection 'SuperNova, (Oxford Diffraction, 2010)'
_computing_data_reduction
; 
 CrysAlisPro (Rigaku Oxford Diffraction, 2017) 
;
_computing_molecular_graphics 'CAMERON (Watkin et al., 1996)'
_computing_publication_material 'CRYSTALS (Betteridge et al., 2003)'
_computing_structure_refinement 'CRYSTALS (Betteridge et al., 2003)'
_computing_structure_solution 'SHELXT (Sheldrick, 2015)'
_diffrn_ambient_pressure 100
_diffrn_ambient_temperature 100
_diffrn_measured_fraction_theta_full 0.997
_diffrn_measured_fraction_theta_max 0.988
_diffrn_measurement_device Area
_diffrn_measurement_device_type 'Oxford Diffraction SuperNova'
_diffrn_measurement_method \w
_diffrn_radiation_monochromator 'focussing mirrors'
_diffrn_radiation_type 'Cu K\a'
_diffrn_radiation_wavelength 1.54180
_diffrn_reflns_av_R_equivalents 0.122
_diffrn_reflns_av_unetI/netI 0.074
_diffrn_reflns_limit_h_max 17
_diffrn_reflns_limit_h_min -15
_diffrn_reflns_limit_k_max 11
_diffrn_reflns_limit_k_min -12
_diffrn_reflns_limit_l_max 21
_diffrn_reflns_limit_l_min -21
_diffrn_reflns_number 23616
_diffrn_reflns_theta_full 69.338
_diffrn_reflns_theta_max 71.483
_diffrn_reflns_theta_min 3.783
_diffrn_standards_number 0
_exptl_absorpt_coefficient_mu 0.673
_exptl_absorpt_correction_T_max 0.93
_exptl_absorpt_correction_T_min 0.93
_exptl_absorpt_correction_type multi-scan
_exptl_absorpt_process_details
; 
 CrysAlisPro (Rigaku Oxford Diffraction, 2017) 
;
_exptl_crystal_colour clear_pale_yellow
_exptl_crystal_density_diffrn 1.308
_exptl_crystal_density_meas ?
_exptl_crystal_density_method 'not measured'
_exptl_crystal_description needles
_exptl_crystal_F_000 1040
_exptl_crystal_recrystallization_method 'Re-crystallisation from solvent: chloroform/hexane'
_exptl_crystal_size_max 0.300
_exptl_crystal_size_mid 0.100
_exptl_crystal_size_min 0.100
_refine_diff_density_max 0.33
_refine_diff_density_min -0.30
_refine_ls_extinction_method None
_refine_ls_goodness_of_fit_ref 0.9581
_refine_ls_hydrogen_treatment constr
_refine_ls_matrix_type full
_refine_ls_number_parameters 343
_refine_ls_number_reflns 4859
_refine_ls_number_restraints 0
_refine_ls_R_factor_all 0.0566
_refine_ls_R_factor_gt 0.0517
_refine_ls_shift/su_max 0.0003981
_refine_ls_shift/su_mean 0.0000852
_refine_ls_structure_factor_coef Fsqd
_refine_ls_weighting_details
;
 Method= Modified Sheldrick 
 w=1/[\s^2^(F^2^) + ( 0.09P)^2^ + 0.85P] 
 ,where P=(max(Fo^2^,0) + 2Fc^2^)/3 
;
_refine_ls_weighting_scheme calc
_refine_ls_wR_factor_all 0.1384
_refine_ls_wR_factor_gt 0.1316
_refine_ls_wR_factor_ref 0.1384
_reflns_limit_h_max 17
_reflns_limit_h_min -17
_reflns_limit_k_max 12
_reflns_limit_k_min 0
_reflns_limit_l_max 21
_reflns_limit_l_min 0
_reflns_number_gt 4283
_reflns_number_total 4859
_reflns_threshold_expression I>2.0\s(I)
_oxford_diffrn_Wilson_B_factor 1.74
_oxford_diffrn_Wilson_scale 0.00
_oxford_refine_ls_r_factor_ref 0.0566
_oxford_refine_ls_scale 4.01(7)
_oxford_reflns_number_all 4859
_oxford_structure_analysis_title 'C:\Users\peter\Documents\JS Ketone\exp_1002.'
_cod_data_source_file d2ob00177b2.cif
_cod_data_source_block 'global_CCDC2'
_cod_depositor_comments
;
The following automatic conversions were performed:

data item '_chemical_melting_point' value 'not measured' was changed
to '?' -- the value is undefined or not given.

data item '_exptl_crystal_density_meas' value 'not measured' was
changed to '?' -- the value is perceived as not measured.

Automatic conversion script
Id: cif_fix_values 7556 2019-12-06 15:28:31Z antanas 
;
_cod_original_sg_symbol_H-M 'P 21/n '
_cod_database_code 7158563
_oxford_refine_reflns_threshold_expression_ref I>-3.0\s(I)

loop_
_symmetry_equiv_pos_as_xyz
x,y,z
-x,-y,-z
-x+1/2,y+1/2,-z+1/2
x+1/2,-y+1/2,z+1/2

loop_
_atom_site_label
_atom_site_type_symbol
_atom_site_fract_x
_atom_site_fract_y
_atom_site_fract_z
_atom_site_U_iso_or_equiv
_atom_site_occupancy
_atom_site_adp_type
_atom_site_refinement_flags_posn
_atom_site_refinement_flags_adp
_atom_site_refinement_flags_occupancy
_atom_site_disorder_assembly
_atom_site_disorder_group
_atom_site_attached_hydrogens
O1 O 0.46867(8) 0.77620(11) 0.39251(6) 0.0250 1.0000 Uani . . . . . .
O2 O 0.37782(8) 0.58166(11) 0.55217(7) 0.0262 1.0000 Uani . . . . . .
O3 O 0.29019(9) 0.94638(12) 0.25460(6) 0.0310 1.0000 Uani . . . . . .
N4 N 0.39595(9) 0.82862(12) 0.49978(7) 0.0208 1.0000 Uani . . . . . .
C33 C 0.47203(11) 0.76968(15) 0.54578(8) 0.0213 1.0000 Uani . . . . . .
C32 C 0.39741(11) 0.81086(14) 0.41917(8) 0.0215 1.0000 Uani . . . . . .
C31 C 0.46142(11) 0.63525(15) 0.57041(8) 0.0220 1.0000 Uani . . . . . .
C30 C 0.23414(11) 0.86349(14) 0.40913(9) 0.0233 1.0000 Uani . . . . . .
C29 C 0.31259(11) 0.83653(15) 0.37423(8) 0.0224 1.0000 Uani . . . . . .
C1 C 0.31871(11) 0.86832(14) 0.53381(8) 0.0215 1.0000 Uani . . . . . .
C2 C 0.53424(11) 0.56861(15) 0.60942(8) 0.0239 1.0000 Uani . . . . . .
C3 C 0.26695(11) 0.40877(16) 0.53947(9) 0.0240 1.0000 Uani . . . . . .
C4 C 0.55345(12) 0.83621(16) 0.56020(9) 0.0250 1.0000 Uani . . . . . .
C5 C 0.61569(12) 0.63700(16) 0.62422(9) 0.0256 1.0000 Uani . . . . . .
C6 C 0.23907(11) 0.88357(15) 0.49028(9) 0.0232 1.0000 Uani . . . . . .
C7 C 0.36157(11) 0.44333(15) 0.57170(9) 0.0239 1.0000 Uani . . . . . .
C8 C 0.14260(12) 0.86533(16) 0.36655(9) 0.0257 1.0000 Uani . . . . . .
C9 C 0.38383(12) 1.00257(16) 0.64675(9) 0.0260 1.0000 Uani . . . . . .
C28 C 0.32562(11) 0.90031(16) 0.61760(8) 0.0226 1.0000 Uani . . . . . .
C27 C 0.62620(12) 0.77099(17) 0.60059(9) 0.0265 1.0000 Uani . . . . . .
C22 C 0.22931(13) 0.28415(16) 0.55849(9) 0.0282 1.0000 Uani . . . . . .
C13 C 0.31624(11) 0.84341(16) 0.28754(9) 0.0243 1.0000 Uani . . . . . .
C14 C 0.26683(12) 0.83731(17) 0.66536(9) 0.0272 1.0000 Uani . . . . . .
C15 C 0.08071(12) 0.96851(18) 0.37830(10) 0.0290 1.0000 Uani . . . . . .
C16 C 0.21671(12) 0.49627(17) 0.49041(10) 0.0311 1.0000 Uani . . . . . .
C17 C 0.38289(12) 1.04206(17) 0.72341(9) 0.0296 1.0000 Uani . . . . . .
C18 C 0.11580(13) 0.75697(18) 0.31814(9) 0.0311 1.0000 Uani . . . . . .
C19 C 0.09323(12) 0.33742(18) 0.47951(10) 0.0318 1.0000 Uani . . . . . .
C20 C 0.32494(13) 0.97886(19) 0.77132(9) 0.0330 1.0000 Uani . . . . . .
C21 C 0.14276(13) 0.24885(18) 0.52945(10) 0.0326 1.0000 Uani . . . . . .
N22 N -0.06630(13) 0.2747(2) 0.41798(13) 0.0540 1.0000 Uani . . . . . .
C23 C 0.35242(14) 0.72461(18) 0.24542(9) 0.0328 1.0000 Uani . . . . . .
C24 C 0.13043(13) 0.46131(18) 0.45990(11) 0.0343 1.0000 Uani . . . . . .
C25 C 0.02766(14) 0.7527(2) 0.28287(10) 0.0377 1.0000 Uani . . . . . .
C26 C 0.26745(13) 0.87656(19) 0.74220(10) 0.0332 1.0000 Uani . . . . . .
C10 C -0.00681(13) 0.9652(2) 0.34118(10) 0.0359 1.0000 Uani . . . . . .
C11 C -0.03284(13) 0.8564(2) 0.29424(10) 0.0396 1.0000 Uani . . . . . .
C12 C 0.00422(14) 0.3018(2) 0.44619(12) 0.0398 1.0000 Uani . . . . . .
H21 H 0.5268 0.4765 0.6274 0.0302 1.0000 Uiso R . . . . .
H41 H 0.5603 0.9285 0.5422 0.0299 1.0000 Uiso R . . . . .
H51 H 0.6658 0.5899 0.6516 0.0308 1.0000 Uiso R . . . . .
H61 H 0.1866 0.9089 0.5147 0.0285 1.0000 Uiso R . . . . .
H72 H 0.3658 0.4316 0.6299 0.0290 1.0000 Uiso R . . . . .
H71 H 0.4067 0.3843 0.5494 0.0293 1.0000 Uiso R . . . . .
H91 H 0.4244 1.0463 0.6168 0.0307 1.0000 Uiso R . . . . .
H271 H 0.6826 0.8197 0.6116 0.0317 1.0000 Uiso R . . . . .
H221 H 0.2635 0.2243 0.5929 0.0347 1.0000 Uiso R . . . . .
H141 H 0.2263 0.7674 0.6464 0.0334 1.0000 Uiso R . . . . .
H151 H 0.0971 1.0424 0.4104 0.0364 1.0000 Uiso R . . . . .
H161 H 0.2432 0.5823 0.4776 0.0364 1.0000 Uiso R . . . . .
H171 H 0.4216 1.1137 0.7412 0.0362 1.0000 Uiso R . . . . .
H181 H 0.1588 0.6840 0.3100 0.0371 1.0000 Uiso R . . . . .
H201 H 0.3249 1.0062 0.8254 0.0394 1.0000 Uiso R . . . . .
H211 H 0.1152 0.1651 0.5434 0.0393 1.0000 Uiso R . . . . .
H232 H 0.3521 0.7504 0.1915 0.0504 1.0000 Uiso R . . . . .
H231 H 0.4134 0.7023 0.2670 0.0512 1.0000 Uiso R . . . . .
H233 H 0.3128 0.6473 0.2530 0.0501 1.0000 Uiso R . . . . .
H241 H 0.0957 0.5208 0.4253 0.0412 1.0000 Uiso R . . . . .
H251 H 0.0097 0.6778 0.2511 0.0462 1.0000 Uiso R . . . . .
H261 H 0.2275 0.8324 0.7743 0.0404 1.0000 Uiso R . . . . .
H101 H -0.0490 1.0375 0.3482 0.0435 1.0000 Uiso R . . . . .
H111 H -0.0931 0.8540 0.2708 0.0485 1.0000 Uiso R . . . . .

loop_
_atom_site_aniso_label
_atom_site_aniso_U_11
_atom_site_aniso_U_22
_atom_site_aniso_U_33
_atom_site_aniso_U_23
_atom_site_aniso_U_13
_atom_site_aniso_U_12
O1 0.0283(6) 0.0241(5) 0.0228(5) -0.0005(4) 0.0048(4) -0.0007(4)
O2 0.0263(6) 0.0175(5) 0.0346(6) 0.0039(4) -0.0000(5) -0.0026(4)
O3 0.0391(7) 0.0281(6) 0.0255(5) 0.0063(5) 0.0002(5) -0.0007(5)
N4 0.0254(7) 0.0178(6) 0.0191(6) 0.0012(4) 0.0017(5) -0.0006(5)
C33 0.0263(8) 0.0191(7) 0.0187(6) -0.0004(5) 0.0024(6) 0.0010(6)
C32 0.0286(8) 0.0147(6) 0.0213(7) 0.0010(5) 0.0028(6) -0.0027(6)
C31 0.0262(8) 0.0193(7) 0.0210(7) -0.0014(5) 0.0051(6) -0.0010(6)
C30 0.0310(9) 0.0158(7) 0.0227(7) 0.0030(5) 0.0003(6) -0.0012(6)
C29 0.0299(8) 0.0157(6) 0.0213(7) 0.0012(5) 0.0003(6) -0.0019(6)
C1 0.0270(8) 0.0160(7) 0.0218(7) 0.0015(5) 0.0027(6) -0.0020(6)
C2 0.0314(9) 0.0200(7) 0.0206(7) 0.0017(5) 0.0048(6) 0.0017(6)
C3 0.0268(8) 0.0222(7) 0.0241(7) -0.0022(6) 0.0086(6) -0.0017(6)
C4 0.0311(9) 0.0206(7) 0.0235(7) 0.0002(5) 0.0038(6) -0.0028(6)
C5 0.0284(9) 0.0265(8) 0.0217(7) -0.0004(6) 0.0018(6) 0.0028(6)
C6 0.0261(8) 0.0197(7) 0.0239(7) 0.0009(5) 0.0031(6) -0.0005(6)
C7 0.0299(9) 0.0171(7) 0.0251(7) 0.0024(5) 0.0055(6) -0.0026(6)
C8 0.0305(9) 0.0265(8) 0.0202(7) 0.0047(6) 0.0017(6) -0.0054(6)
C9 0.0301(9) 0.0232(7) 0.0249(7) 0.0016(6) 0.0037(6) -0.0013(6)
C28 0.0252(8) 0.0219(7) 0.0206(7) 0.0021(5) 0.0017(6) 0.0035(6)
C27 0.0264(8) 0.0281(8) 0.0248(7) -0.0025(6) 0.0006(6) -0.0032(6)
C22 0.0371(10) 0.0246(8) 0.0237(7) 0.0008(6) 0.0073(6) -0.0047(7)
C13 0.0263(8) 0.0236(7) 0.0226(7) 0.0008(6) 0.0003(6) -0.0047(6)
C14 0.0282(9) 0.0279(8) 0.0257(8) 0.0003(6) 0.0033(6) -0.0027(6)
C15 0.0282(9) 0.0303(8) 0.0282(8) 0.0041(6) 0.0004(6) -0.0022(7)
C16 0.0301(9) 0.0228(8) 0.0406(9) 0.0036(7) 0.0046(7) -0.0036(7)
C17 0.0341(9) 0.0267(8) 0.0272(8) -0.0036(6) -0.0022(7) 0.0012(7)
C18 0.0362(10) 0.0331(9) 0.0242(7) -0.0003(6) 0.0040(7) -0.0089(7)
C19 0.0276(9) 0.0325(9) 0.0366(9) -0.0074(7) 0.0093(7) -0.0063(7)
C20 0.0412(10) 0.0366(9) 0.0216(7) -0.0018(6) 0.0048(7) 0.0057(8)
C21 0.0410(10) 0.0278(8) 0.0304(8) -0.0031(6) 0.0121(7) -0.0127(7)
N22 0.0334(10) 0.0597(12) 0.0689(13) -0.0116(10) 0.0039(9) -0.0131(9)
C23 0.0445(11) 0.0301(9) 0.0240(8) -0.0037(6) 0.0033(7) 0.0003(7)
C24 0.0304(10) 0.0285(8) 0.0436(10) 0.0023(7) 0.0017(7) -0.0004(7)
C25 0.0381(11) 0.0481(11) 0.0267(8) -0.0010(7) 0.0007(7) -0.0196(8)
C26 0.0360(10) 0.0387(9) 0.0260(8) 0.0026(7) 0.0104(7) -0.0009(7)
C10 0.0292(10) 0.0451(10) 0.0334(9) 0.0101(7) 0.0022(7) -0.0014(8)
C11 0.0287(9) 0.0615(13) 0.0283(8) 0.0073(8) -0.0007(7) -0.0133(9)
C12 0.0324(11) 0.0395(10) 0.0486(11) -0.0072(8) 0.0099(8) -0.0080(8)

loop_
_atom_type_symbol
_atom_type_scat_dispersion_real
_atom_type_scat_dispersion_imag
_atom_type_scat_Cromer_Mann_a1
_atom_type_scat_Cromer_Mann_b1
_atom_type_scat_Cromer_Mann_a2
_atom_type_scat_Cromer_Mann_b2
_atom_type_scat_Cromer_Mann_a3
_atom_type_scat_Cromer_Mann_b3
_atom_type_scat_Cromer_Mann_a4
_atom_type_scat_Cromer_Mann_b4
_atom_type_scat_Cromer_Mann_c
_atom_type_scat_source
C 0.0181 0.0091 2.3100 20.8439 1.0200 10.2075 1.5886 0.5687 0.8650 51.6512 0.2156 'International Tables Vol C 4.2.6.8 and 6.1.1.4'
H 0.0000 0.0000 0.4930 10.5109 0.3229 26.1257 0.1402 3.1424 0.0408 57.7998 0.0030 'International Tables Vol C 4.2.6.8 and 6.1.1.4'
O 0.0492 0.0322 3.0485 13.2771 2.2868 5.7011 1.5463 0.3239 0.8670 32.9089 0.2508 'International Tables Vol C 4.2.6.8 and 6.1.1.4'
N 0.0311 0.0180 12.2126 0.0057 3.1322 9.8933 2.0125 28.9975 1.1663 0.5826 -11.5290 'International Tables Vol C 4.2.6.8 and 6.1.1.4'

loop_
_geom_angle_atom_site_label_1
_geom_angle_site_symmetry_1
_geom_angle_atom_site_label_2
_geom_angle_site_symmetry_2
_geom_angle_atom_site_label_3
_geom_angle_site_symmetry_3
_geom_angle
_geom_angle_publ_flag
C31 . O2 . C7 . 118.77(12) yes
C33 . N4 . C32 . 115.33(12) yes
C33 . N4 . C1 . 120.39(12) yes
C32 . N4 . C1 . 122.46(13) yes
N4 . C33 . C31 . 116.50(14) yes
N4 . C33 . C4 . 122.66(14) yes
C31 . C33 . C4 . 120.66(15) yes
N4 . C32 . O1 . 119.19(14) yes
N4 . C32 . C29 . 115.83(13) yes
O1 . C32 . C29 . 124.99(13) yes
C33 . C31 . O2 . 114.58(14) yes
C33 . C31 . C2 . 119.57(15) yes
O2 . C31 . C2 . 125.85(14) yes
C29 . C30 . C6 . 119.09(15) yes
C29 . C30 . C8 . 123.00(14) yes
C6 . C30 . C8 . 117.82(14) yes
C32 . C29 . C30 . 121.18(14) yes
C32 . C29 . C13 . 116.77(14) yes
C30 . C29 . C13 . 121.87(14) yes
N4 . C1 . C6 . 119.98(14) yes
N4 . C1 . C28 . 118.98(14) yes
C6 . C1 . C28 . 120.98(14) yes
C31 . C2 . C5 . 119.28(14) yes
C31 . C2 . H21 . 119.8 no
C5 . C2 . H21 . 120.9 no
C7 . C3 . C22 . 119.03(15) yes
C7 . C3 . C16 . 121.77(14) yes
C22 . C3 . C16 . 119.19(16) yes
C33 . C4 . C27 . 120.10(15) yes
C33 . C4 . H41 . 119.9 no
C27 . C4 . H41 . 120.0 no
C2 . C5 . C27 . 121.33(15) yes
C2 . C5 . H51 . 118.6 no
C27 . C5 . H51 . 120.0 no
C30 . C6 . C1 . 120.97(14) yes
C30 . C6 . H61 . 120.2 no
C1 . C6 . H61 . 118.8 no
C3 . C7 . O2 . 107.16(13) yes
C3 . C7 . H72 . 109.2 no
O2 . C7 . H72 . 110.3 no
C3 . C7 . H71 . 110.9 no
O2 . C7 . H71 . 109.6 no
H72 . C7 . H71 . 109.6 no
C30 . C8 . C15 . 121.07(15) yes
C30 . C8 . C18 . 119.62(15) yes
C15 . C8 . C18 . 119.15(16) yes
C28 . C9 . C17 . 119.95(15) yes
C28 . C9 . H91 . 122.4 no
C17 . C9 . H91 . 117.6 no
C1 . C28 . C9 . 120.21(13) yes
C1 . C28 . C14 . 119.54(14) yes
C9 . C28 . C14 . 119.92(14) yes
C4 . C27 . C5 . 119.05(15) yes
C4 . C27 . H271 . 119.4 no
C5 . C27 . H271 . 121.6 no
C3 . C22 . C21 . 120.50(16) yes
C3 . C22 . H221 . 119.3 no
C21 . C22 . H221 . 120.2 no
C29 . C13 . O3 . 118.30(14) yes
C29 . C13 . C23 . 119.59(13) yes
O3 . C13 . C23 . 122.10(14) yes
C28 . C14 . C26 . 119.53(16) yes
C28 . C14 . H141 . 121.1 no
C26 . C14 . H141 . 119.4 no
C8 . C15 . C10 . 120.56(17) yes
C8 . C15 . H151 . 120.8 no
C10 . C15 . H151 . 118.6 no
C3 . C16 . C24 . 120.94(16) yes
C3 . C16 . H161 . 118.7 no
C24 . C16 . H161 . 120.4 no
C9 . C17 . C20 . 120.31(16) yes
C9 . C17 . H171 . 118.2 no
C20 . C17 . H171 . 121.5 no
C8 . C18 . C25 . 119.92(18) yes
C8 . C18 . H181 . 119.4 no
C25 . C18 . H181 . 120.6 no
C21 . C19 . C24 . 120.15(17) yes
C21 . C19 . C12 . 121.13(17) yes
C24 . C19 . C12 . 118.71(18) yes
C17 . C20 . C26 . 119.56(15) yes
C17 . C20 . H201 . 120.1 no
C26 . C20 . H201 . 120.3 no
C19 . C21 . C22 . 119.70(15) yes
C19 . C21 . H211 . 118.9 no
C22 . C21 . H211 . 121.4 no
C13 . C23 . H232 . 107.1 no
C13 . C23 . H231 . 109.9 no
H232 . C23 . H231 . 111.5 no
C13 . C23 . H233 . 107.5 no
H232 . C23 . H233 . 112.2 no
H231 . C23 . H233 . 108.6 no
C19 . C24 . C16 . 119.51(17) yes
C19 . C24 . H241 . 119.2 no
C16 . C24 . H241 . 121.3 no
C18 . C25 . C11 . 120.43(18) yes
C18 . C25 . H251 . 119.3 no
C11 . C25 . H251 . 120.3 no
C14 . C26 . C20 . 120.72(16) yes
C14 . C26 . H261 . 118.8 no
C20 . C26 . H261 . 120.5 no
C15 . C10 . C11 . 119.66(19) yes
C15 . C10 . H101 . 120.6 no
C11 . C10 . H101 . 119.7 no
C10 . C11 . C25 . 120.25(18) yes
C10 . C11 . H111 . 118.8 no
C25 . C11 . H111 . 121.0 no
C19 . C12 . N22 . 178.4(2) yes

loop_
_geom_bond_atom_site_label_1
_geom_bond_site_symmetry_1
_geom_bond_atom_site_label_2
_geom_bond_site_symmetry_2
_geom_bond_distance
_geom_bond_publ_flag
O1 . C32 . 1.2306(19) yes
O2 . C31 . 1.357(2) yes
O2 . C7 . 1.4273(17) yes
O3 . C13 . 1.212(2) yes
N4 . C33 . 1.449(2) yes
N4 . C32 . 1.4168(18) yes
N4 . C1 . 1.382(2) yes
C33 . C31 . 1.403(2) yes
C33 . C4 . 1.374(2) yes
C32 . C29 . 1.446(2) yes
C31 . C2 . 1.390(2) yes
C30 . C29 . 1.375(2) yes
C30 . C6 . 1.424(2) yes
C30 . C8 . 1.490(2) yes
C29 . C13 . 1.517(2) yes
C1 . C6 . 1.356(2) yes
C1 . C28 . 1.489(2) yes
C2 . C5 . 1.384(2) yes
C2 . H21 . 0.967 no
C3 . C7 . 1.503(2) yes
C3 . C22 . 1.396(2) yes
C3 . C16 . 1.386(2) yes
C4 . C27 . 1.393(2) yes
C4 . H41 . 0.968 no
C5 . C27 . 1.393(2) yes
C5 . H51 . 0.967 no
C6 . H61 . 0.945 no
C7 . H72 . 1.017 no
C7 . H71 . 0.986 no
C8 . C15 . 1.391(2) yes
C8 . C18 . 1.397(2) yes
C9 . C28 . 1.393(2) yes
C9 . C17 . 1.392(2) yes
C9 . H91 . 0.930 no
C28 . C14 . 1.393(2) yes
C27 . H271 . 0.967 no
C22 . C21 . 1.381(3) yes
C22 . H221 . 0.956 no
C13 . C23 . 1.500(2) yes
C14 . C26 . 1.392(2) yes
C14 . H141 . 0.954 no
C15 . C10 . 1.399(3) yes
C15 . H151 . 0.936 no
C16 . C24 . 1.384(3) yes
C16 . H161 . 0.965 no
C17 . C20 . 1.388(3) yes
C17 . H171 . 0.944 no
C18 . C25 . 1.395(3) yes
C18 . H181 . 0.976 no
C19 . C21 . 1.397(3) yes
C19 . C24 . 1.390(2) yes
C19 . C12 . 1.437(3) yes
C20 . C26 . 1.387(3) yes
C20 . H201 . 0.980 no
C21 . H211 . 0.958 no
N22 . C12 . 1.147(3) yes
C23 . H232 . 0.973 no
C23 . H231 . 0.973 no
C23 . H233 . 0.975 no
C24 . H241 . 0.959 no
C25 . C11 . 1.380(3) yes
C25 . H251 . 0.947 no
C26 . H261 . 0.949 no
C10 . C11 . 1.383(3) yes
C10 . H101 . 0.959 no
C11 . H111 . 0.949 no

loop_
_geom_hbond_atom_site_label_D
_geom_hbond_site_symmetry_D
_geom_hbond_atom_site_label_H
_geom_hbond_site_symmetry_H
_geom_hbond_atom_site_label_A
_geom_hbond_site_symmetry_A
_geom_hbond_angle_DHA
_geom_hbond_distance_DH
_geom_hbond_distance_HA
_geom_hbond_distance_DA
_geom_hbond_publ_flag
C2 . H21 . O1 2_666 151 0.97 2.51 3.392(2) yes
C4 . H41 . N4 2_676 171 0.97 2.59 3.555(2) yes
C5 . H51 . O3 4_565 156 0.97 2.49 3.399(2) yes
C7 . H71 . O1 2_666 134 0.99 2.57 3.330(2) yes
C9 . H91 . O1 2_676 147 0.93 2.37 3.190(2) yes
C14 . H141 . N22 2_566 143 0.95 2.57 3.378(2) yes
C23 . H231 . O1 . 122 0.97 2.39 3.013(2) yes
C23 . H233 . O3 3_545 169 0.98 2.49 3.453(2) yes
